data_4316851
loop_
_publ_author_name
'S. M. Ibrahim Al-Rafia'
'Paul A. Lummis'
'Michael J. Ferguson'
'Robert McDonald'
'Eric Rivard'

_publ_contact_author_address
;
Department of Chemistry
University of Alberta
Edmonton
AB T6G 2G2
CANADA
;
_publ_contact_author_email ERIVARD@UALBERTA.CA
_publ_contact_author_name 'E. Rivard'
_publ_section_title
;
 Low-Coordinate Germylene and Stannylene Heterocycles featuring Sterically
 Tunable Bis(amido)silyl Ligands
;
_journal_name_full 'Inorganic Chemistry'
_journal_page_first 9709
_journal_page_last 9717
_journal_paper_doi 10.1021/ic101485a
_journal_volume 49
_journal_year 2010
_chemical_formula_moiety 'C42 H46 N2 Si3'
_chemical_formula_sum 'C42 H46 N2 Si3'
_chemical_formula_weight 663.08
_chemical_name_common 'Compound 2'
_chemical_name_systematic
; 
 ? 
;
_space_group_IT_number 4
_symmetry_cell_setting monoclinic
_symmetry_space_group_name_Hall 'P 2yb'
_symmetry_space_group_name_H-M 'P 1 21 1'
_atom_sites_solution_hydrogens geom
_atom_sites_solution_primary direct
_atom_sites_solution_secondary difmap
_audit_creation_method SHELXL-97
_cell_angle_alpha 90.00
_cell_angle_beta 111.6950(10)
_cell_angle_gamma 90.00
_cell_formula_units_Z 2
_cell_length_a 10.5347(9)
_cell_length_b 15.3080(13)
_cell_length_c 12.1157(10)
_cell_measurement_reflns_used 9977
_cell_measurement_temperature 173(2)
_cell_measurement_theta_max 26.41
_cell_measurement_theta_min 2.20
_cell_volume 1815.4(3)
_computing_cell_refinement 'Bruker SAINT'
_computing_data_collection 'Bruker APEX2'
_computing_data_reduction 'Bruker SAINT'
_computing_molecular_graphics 'Bruker SHELXTL'
_computing_publication_material 'Bruker SHELXTL'
_computing_structure_refinement 'SHELXL-97 (Sheldrick, 2008)'
_computing_structure_solution 'SHELXS-97 (Sheldrick, 2008)'
_diffrn_ambient_temperature 173(2)
_diffrn_measured_fraction_theta_full 0.996
_diffrn_measured_fraction_theta_max 0.996
_diffrn_measurement_device_type 'Bruker APEX-II CCD'
_diffrn_measurement_method '\w scans'
_diffrn_radiation_monochromator graphite
_diffrn_radiation_source 'fine-focus sealed tube'
_diffrn_radiation_type MoK\a
_diffrn_radiation_wavelength 0.71073
_diffrn_reflns_av_R_equivalents 0.0232
_diffrn_reflns_av_sigmaI/netI 0.0342
_diffrn_reflns_limit_h_max 13
_diffrn_reflns_limit_h_min -13
_diffrn_reflns_limit_k_max 19
_diffrn_reflns_limit_k_min -19
_diffrn_reflns_limit_l_max 15
_diffrn_reflns_limit_l_min -15
_diffrn_reflns_number 14514
_diffrn_reflns_theta_full 26.46
_diffrn_reflns_theta_max 26.46
_diffrn_reflns_theta_min 1.81
_exptl_absorpt_coefficient_mu 0.163
_exptl_absorpt_correction_T_max 0.9709
_exptl_absorpt_correction_T_min 0.9429
_exptl_absorpt_correction_type multi-scan
_exptl_absorpt_process_details 'SADABS (Sheldrick, 2008)'
_exptl_crystal_colour colourless
_exptl_crystal_density_diffrn 1.213
_exptl_crystal_density_method 'not measured'
_exptl_crystal_description block
_exptl_crystal_F_000 708
_exptl_crystal_size_max 0.37
_exptl_crystal_size_mid 0.21
_exptl_crystal_size_min 0.18
_refine_diff_density_max 0.533
_refine_diff_density_min -0.217
_refine_diff_density_rms 0.056
_refine_ls_abs_structure_details 'Flack H D (1983), Acta Cryst. A39, 876-881'
_refine_ls_abs_structure_Flack 0.17(7)
_refine_ls_extinction_method none
_refine_ls_goodness_of_fit_ref 1.044
_refine_ls_hydrogen_treatment constr
_refine_ls_matrix_type full
_refine_ls_number_parameters 425
_refine_ls_number_reflns 7441
_refine_ls_number_restraints 1
_refine_ls_restrained_S_all 1.044
_refine_ls_R_factor_all 0.0378
_refine_ls_R_factor_gt 0.0349
_refine_ls_shift/su_max 0.000
_refine_ls_shift/su_mean 0.000
_refine_ls_structure_factor_coef Fsqd
_refine_ls_weighting_details 'calc w=1/[\s^2^(Fo^2^)+(0.0608P)^2^+0.2229P] where P=(Fo^2^+2Fc^2^)/3'
_refine_ls_weighting_scheme calc
_refine_ls_wR_factor_gt 0.0917
_refine_ls_wR_factor_ref 0.0940
_reflns_number_gt 7063
_reflns_number_total 7441
_reflns_threshold_expression I>2\s(I)
_cod_data_source_file ic101485a_si_001_02.cif
_cod_data_source_block 2
_cod_depositor_comments
;
The following automatic conversions were performed:

'_symmetry_cell_setting' value 'Monoclinic' changed to 'monoclinic'
according to the built-in table from CIF Core dictionary named
'cif_core.dic' version 2.4.1 from 2010-06-29.

Automatic conversion script
Id: cif_fix_values 1646 2011-03-28 12:23:43Z adriana 
;
_cod_original_sg_symbol_H-M 'P 21'
_cod_database_code 4316851

loop_
_symmetry_equiv_pos_as_xyz
'x, y, z'
'-x, y+1/2, -z'

loop_
_atom_site_label
_atom_site_type_symbol
_atom_site_fract_x
_atom_site_fract_y
_atom_site_fract_z
_atom_site_U_iso_or_equiv
_atom_site_adp_type
_atom_site_occupancy
_atom_site_symmetry_multiplicity
_atom_site_calc_flag
_atom_site_refinement_flags
_atom_site_disorder_assembly
_atom_site_disorder_group
Si1 Si 0.14831(5) 0.23210(3) 0.27332(4) 0.02220(11) Uani 1 1 d . . .
Si2 Si -0.11445(5) 0.35400(3) 0.13410(4) 0.02122(11) Uani 1 1 d . . .
Si3 Si 0.40477(5) 0.36664(3) 0.36862(4) 0.02113(11) Uani 1 1 d . . .
N1 N 0.00758(15) 0.29942(10) 0.24911(14) 0.0236(3) Uani 1 1 d . . .
H1N H -0.0052 0.3083 0.3160 0.028 Uiso 1 1 calc R . .
N2 N 0.29712(16) 0.28712(10) 0.28449(15) 0.0255(3) Uani 1 1 d . . .
H2N H 0.3266 0.2682 0.2296 0.031 Uiso 1 1 calc R . .
C1 C 0.1731(2) 0.17799(13) 0.42026(19) 0.0289(4) Uani 1 1 d . . .
H1 H 0.1580 0.2246 0.4719 0.035 Uiso 1 1 calc R . .
C2 C 0.0662(2) 0.10690(15) 0.4095(2) 0.0372(5) Uani 1 1 d . . .
H2A H 0.0838 0.0811 0.4878 0.056 Uiso 1 1 calc R . .
H2B H 0.0720 0.0614 0.3546 0.056 Uiso 1 1 calc R . .
H2C H -0.0253 0.1328 0.3793 0.056 Uiso 1 1 calc R . .
C3 C 0.3161(2) 0.14171(17) 0.4878(2) 0.0424(6) Uani 1 1 d . . .
H3A H 0.3191 0.1150 0.5622 0.064 Uiso 1 1 calc R . .
H3B H 0.3830 0.1893 0.5054 0.064 Uiso 1 1 calc R . .
H3C H 0.3381 0.0976 0.4390 0.064 Uiso 1 1 calc R . .
C4 C 0.1171(2) 0.15702(13) 0.14287(19) 0.0303(4) Uani 1 1 d . . .
H4 H 0.1272 0.1940 0.0786 0.036 Uiso 1 1 calc R . .
C5 C -0.0271(2) 0.11807(16) 0.0906(2) 0.0400(5) Uani 1 1 d . . .
H5A H -0.0339 0.0796 0.0240 0.060 Uiso 1 1 calc R . .
H5B H -0.0942 0.1653 0.0626 0.060 Uiso 1 1 calc R . .
H5C H -0.0453 0.0844 0.1520 0.060 Uiso 1 1 calc R . .
C6 C 0.2253(2) 0.08482(15) 0.1674(2) 0.0425(5) Uani 1 1 d . . .
H6A H 0.2039 0.0477 0.0969 0.064 Uiso 1 1 calc R . .
H6B H 0.2256 0.0493 0.2347 0.064 Uiso 1 1 calc R . .
H6C H 0.3156 0.1114 0.1861 0.064 Uiso 1 1 calc R . .
C11 C -0.12482(19) 0.47115(12) 0.17804(17) 0.0250(4) Uani 1 1 d . . .
C12 C -0.2422(2) 0.50606(13) 0.18847(19) 0.0307(4) Uani 1 1 d . . .
H12 H -0.3194 0.4695 0.1753 0.037 Uiso 1 1 calc R . .
C13 C -0.2485(2) 0.59362(15) 0.2179(2) 0.0383(5) Uani 1 1 d . . .
H13 H -0.3297 0.6163 0.2238 0.046 Uiso 1 1 calc R . .
C14 C -0.1372(2) 0.64726(15) 0.2384(2) 0.0418(5) Uani 1 1 d . . .
H14 H -0.1415 0.7069 0.2584 0.050 Uiso 1 1 calc R . .
C15 C -0.0191(3) 0.61408(16) 0.2299(2) 0.0446(6) Uani 1 1 d . . .
H15 H 0.0580 0.6509 0.2444 0.054 Uiso 1 1 calc R . .
C16 C -0.0128(2) 0.52729(15) 0.2004(2) 0.0372(5) Uani 1 1 d . . .
H16 H 0.0690 0.5053 0.1951 0.045 Uiso 1 1 calc R . .
C21 C -0.28833(18) 0.30383(13) 0.09812(17) 0.0238(4) Uani 1 1 d . . .
C22 C -0.4035(2) 0.33701(13) 0.00625(18) 0.0296(4) Uani 1 1 d . . .
H22 H -0.3938 0.3872 -0.0361 0.036 Uiso 1 1 calc R . .
C23 C -0.5311(2) 0.29846(16) -0.0243(2) 0.0373(5) Uani 1 1 d . . .
H23 H -0.6066 0.3209 -0.0888 0.045 Uiso 1 1 calc R . .
C24 C -0.5487(2) 0.22729(17) 0.0393(2) 0.0396(5) Uani 1 1 d . . .
H24 H -0.6361 0.2011 0.0194 0.048 Uiso 1 1 calc R . .
C25 C -0.4374(2) 0.19487(16) 0.1321(2) 0.0394(5) Uani 1 1 d . . .
H25 H -0.4490 0.1468 0.1770 0.047 Uiso 1 1 calc R . .
C26 C -0.3089(2) 0.23163(14) 0.16034(17) 0.0303(4) Uani 1 1 d . . .
H26 H -0.2335 0.2073 0.2232 0.036 Uiso 1 1 calc R . .
C31 C -0.06656(18) 0.35288(12) -0.00063(15) 0.0233(3) Uani 1 1 d . . .
C32 C -0.1602(2) 0.33218(13) -0.11546(18) 0.0294(4) Uani 1 1 d . . .
H32 H -0.2496 0.3133 -0.1250 0.035 Uiso 1 1 calc R . .
C33 C -0.1250(2) 0.33868(14) -0.21409(19) 0.0335(4) Uani 1 1 d . . .
H33 H -0.1901 0.3247 -0.2904 0.040 Uiso 1 1 calc R . .
C34 C 0.0048(2) 0.36550(14) -0.20241(19) 0.0334(4) Uani 1 1 d . . .
H34 H 0.0290 0.3703 -0.2703 0.040 Uiso 1 1 calc R . .
C35 C 0.0998(2) 0.38544(14) -0.0897(2) 0.0335(5) Uani 1 1 d . . .
H35 H 0.1894 0.4033 -0.0807 0.040 Uiso 1 1 calc R . .
C36 C 0.0640(2) 0.37934(14) 0.00821(18) 0.0315(4) Uani 1 1 d . . .
H36 H 0.1298 0.3935 0.0841 0.038 Uiso 1 1 calc R . .
C41 C 0.58656(19) 0.32859(13) 0.41466(16) 0.0236(4) Uani 1 1 d . . .
C42 C 0.6915(2) 0.38777(13) 0.42598(18) 0.0287(4) Uani 1 1 d . . .
H42 H 0.6696 0.4476 0.4080 0.034 Uiso 1 1 calc R . .
C43 C 0.8273(2) 0.36140(16) 0.46291(18) 0.0341(4) Uani 1 1 d . . .
H43 H 0.8968 0.4029 0.4695 0.041 Uiso 1 1 calc R . .
C44 C 0.8610(2) 0.27476(16) 0.48991(18) 0.0344(5) Uani 1 1 d . . .
H44 H 0.9538 0.2567 0.5164 0.041 Uiso 1 1 calc R . .
C45 C 0.7596(2) 0.21434(15) 0.47839(19) 0.0356(5) Uani 1 1 d . . .
H45 H 0.7825 0.1546 0.4962 0.043 Uiso 1 1 calc R . .
C46 C 0.6239(2) 0.24094(14) 0.44068(18) 0.0304(4) Uani 1 1 d . . .
H46 H 0.5550 0.1987 0.4324 0.037 Uiso 1 1 calc R . .
C51 C 0.38917(18) 0.46928(12) 0.27928(17) 0.0229(4) Uani 1 1 d . . .
C52 C 0.3995(2) 0.46456(13) 0.16799(19) 0.0314(4) Uani 1 1 d . . .
H52 H 0.4151 0.4094 0.1394 0.038 Uiso 1 1 calc R . .
C53 C 0.3875(2) 0.53814(15) 0.09768(19) 0.0351(5) Uani 1 1 d . . .
H53 H 0.3933 0.5330 0.0215 0.042 Uiso 1 1 calc R . .
C54 C 0.3670(2) 0.61962(15) 0.1397(2) 0.0353(5) Uani 1 1 d . . .
H54 H 0.3595 0.6704 0.0927 0.042 Uiso 1 1 calc R . .
C55 C 0.3577(2) 0.62597(14) 0.2497(2) 0.0344(5) Uani 1 1 d . . .
H55 H 0.3437 0.6814 0.2787 0.041 Uiso 1 1 calc R . .
C56 C 0.3688(2) 0.55171(13) 0.31873(18) 0.0289(4) Uani 1 1 d . . .
H56 H 0.3623 0.5573 0.3946 0.035 Uiso 1 1 calc R . .
C61 C 0.3661(2) 0.39753(13) 0.50290(17) 0.0267(4) Uani 1 1 d . . .
C62 C 0.4717(2) 0.41210(19) 0.6129(2) 0.0450(6) Uani 1 1 d . . .
H62 H 0.5626 0.3971 0.6223 0.054 Uiso 1 1 calc R . .
C63 C 0.4472(3) 0.4479(2) 0.7091(2) 0.0556(7) Uani 1 1 d . . .
H63 H 0.5212 0.4590 0.7817 0.067 Uiso 1 1 calc R . .
C64 C 0.3159(3) 0.46712(19) 0.6984(2) 0.0488(6) Uani 1 1 d . . .
H64 H 0.2982 0.4891 0.7646 0.059 Uiso 1 1 calc R . .
C65 C 0.2103(2) 0.45442(16) 0.5915(2) 0.0397(5) Uani 1 1 d . . .
H65 H 0.1194 0.4679 0.5839 0.048 Uiso 1 1 calc R . .
C66 C 0.2354(2) 0.42196(14) 0.4943(2) 0.0327(5) Uani 1 1 d . . .
H66 H 0.1616 0.4163 0.4201 0.039 Uiso 1 1 calc R . .

loop_
_atom_site_aniso_label
_atom_site_aniso_U_11
_atom_site_aniso_U_22
_atom_site_aniso_U_33
_atom_site_aniso_U_23
_atom_site_aniso_U_13
_atom_site_aniso_U_12
Si1 0.0183(2) 0.0182(2) 0.0285(3) 0.00130(19) 0.00671(19) -0.00158(18)
Si2 0.0173(2) 0.0217(2) 0.0231(2) 0.00027(19) 0.00565(17) -0.00060(19)
Si3 0.0165(2) 0.0199(2) 0.0260(2) 0.00202(19) 0.00682(18) 0.00024(18)
N1 0.0223(8) 0.0231(7) 0.0230(8) 0.0000(6) 0.0054(6) 0.0022(6)
N2 0.0205(8) 0.0224(8) 0.0322(9) -0.0017(6) 0.0080(7) -0.0037(6)
C1 0.0242(10) 0.0274(10) 0.0338(10) 0.0062(8) 0.0094(8) 0.0011(8)
C2 0.0334(11) 0.0326(11) 0.0472(13) 0.0075(10) 0.0166(10) -0.0051(9)
C3 0.0329(12) 0.0472(14) 0.0474(13) 0.0203(11) 0.0152(10) 0.0061(10)
C4 0.0290(11) 0.0247(10) 0.0380(11) -0.0049(8) 0.0133(9) -0.0030(8)
C5 0.0362(12) 0.0346(11) 0.0477(13) -0.0168(10) 0.0139(10) -0.0097(9)
C6 0.0419(13) 0.0289(11) 0.0601(15) -0.0078(10) 0.0227(11) 0.0032(10)
C11 0.0251(9) 0.0231(9) 0.0236(9) 0.0020(7) 0.0053(7) 0.0010(7)
C12 0.0273(10) 0.0286(10) 0.0358(11) -0.0037(8) 0.0111(9) -0.0014(8)
C13 0.0366(12) 0.0343(11) 0.0428(12) -0.0056(9) 0.0133(10) 0.0061(9)
C14 0.0466(14) 0.0247(11) 0.0494(14) -0.0065(9) 0.0124(11) 0.0003(9)
C15 0.0360(12) 0.0318(11) 0.0625(16) -0.0069(11) 0.0141(11) -0.0089(10)
C16 0.0253(10) 0.0338(11) 0.0500(13) -0.0047(10) 0.0108(10) -0.0025(9)
C21 0.0175(9) 0.0277(9) 0.0249(9) -0.0056(7) 0.0062(7) -0.0014(7)
C22 0.0235(9) 0.0311(10) 0.0315(10) -0.0023(8) 0.0069(8) 0.0029(8)
C23 0.0235(10) 0.0457(13) 0.0389(12) -0.0102(10) 0.0072(9) 0.0032(9)
C24 0.0240(10) 0.0510(13) 0.0458(12) -0.0177(11) 0.0152(9) -0.0106(10)
C25 0.0407(12) 0.0419(12) 0.0425(12) -0.0068(10) 0.0235(10) -0.0145(10)
C26 0.0285(10) 0.0338(10) 0.0289(10) -0.0012(9) 0.0111(8) -0.0046(9)
C31 0.0257(9) 0.0199(8) 0.0241(8) 0.0021(7) 0.0092(7) 0.0018(7)
C32 0.0266(10) 0.0308(10) 0.0304(10) -0.0053(8) 0.0103(8) -0.0030(8)
C33 0.0377(11) 0.0318(11) 0.0291(10) -0.0038(8) 0.0103(8) -0.0012(9)
C34 0.0411(11) 0.0298(10) 0.0351(10) 0.0032(9) 0.0209(9) 0.0042(9)
C35 0.0267(10) 0.0357(11) 0.0414(12) 0.0042(9) 0.0164(9) 0.0012(8)
C36 0.0244(10) 0.0357(11) 0.0318(10) 0.0039(8) 0.0073(8) 0.0014(8)
C41 0.0183(9) 0.0283(9) 0.0238(8) 0.0007(7) 0.0074(7) 0.0023(7)
C42 0.0238(10) 0.0273(10) 0.0330(10) -0.0031(8) 0.0081(8) -0.0019(7)
C43 0.0223(9) 0.0456(12) 0.0341(10) -0.0083(10) 0.0100(8) -0.0061(9)
C44 0.0219(10) 0.0535(14) 0.0269(10) -0.0010(9) 0.0081(8) 0.0117(9)
C45 0.0348(11) 0.0364(12) 0.0372(11) 0.0069(9) 0.0150(9) 0.0139(9)
C46 0.0305(10) 0.0269(10) 0.0368(10) 0.0038(8) 0.0157(8) 0.0022(8)
C51 0.0153(8) 0.0237(9) 0.0269(9) 0.0018(7) 0.0046(7) -0.0013(7)
C52 0.0340(11) 0.0266(10) 0.0373(11) 0.0010(9) 0.0174(9) -0.0011(8)
C53 0.0385(12) 0.0373(11) 0.0320(11) 0.0048(9) 0.0158(9) -0.0025(9)
C54 0.0280(10) 0.0318(10) 0.0420(12) 0.0146(9) 0.0080(9) -0.0005(9)
C55 0.0332(11) 0.0231(10) 0.0438(12) 0.0024(9) 0.0104(9) 0.0025(8)
C56 0.0285(10) 0.0266(10) 0.0297(10) 0.0009(8) 0.0084(8) -0.0011(8)
C61 0.0266(10) 0.0279(10) 0.0263(10) 0.0065(8) 0.0106(8) 0.0019(8)
C62 0.0313(12) 0.0706(17) 0.0302(12) 0.0064(11) 0.0078(9) 0.0110(11)
C63 0.0516(16) 0.081(2) 0.0281(12) 0.0007(12) 0.0080(11) 0.0019(14)
C64 0.0573(15) 0.0588(16) 0.0391(13) -0.0036(12) 0.0280(12) -0.0031(13)
C65 0.0327(12) 0.0414(13) 0.0511(14) -0.0090(10) 0.0225(11) -0.0043(9)
C66 0.0257(10) 0.0328(11) 0.0385(11) -0.0083(9) 0.0104(9) -0.0022(8)

loop_
_atom_type_symbol
_atom_type_description
_atom_type_scat_dispersion_real
_atom_type_scat_dispersion_imag
_atom_type_scat_source
C C 0.0033 0.0016 'International Tables Vol C Tables 4.2.6.8 and 6.1.1.4'
H H 0.0000 0.0000 'International Tables Vol C Tables 4.2.6.8 and 6.1.1.4'
N N 0.0061 0.0033 'International Tables Vol C Tables 4.2.6.8 and 6.1.1.4'
Si Si 0.0817 0.0704 'International Tables Vol C Tables 4.2.6.8 and 6.1.1.4'

loop_
_geom_angle_atom_site_label_1
_geom_angle_atom_site_label_2
_geom_angle_atom_site_label_3
_geom_angle
_geom_angle_site_symmetry_1
_geom_angle_site_symmetry_3
_geom_angle_publ_flag
N1 Si1 N2 114.43(8) . . ?
N1 Si1 C4 110.30(8) . . ?
N2 Si1 C4 103.49(9) . . ?
N1 Si1 C1 103.33(8) . . ?
N2 Si1 C1 109.38(9) . . ?
C4 Si1 C1 116.31(9) . . ?
N1 Si2 C31 109.79(8) . . ?
N1 Si2 C21 111.14(8) . . ?
C31 Si2 C21 110.24(8) . . ?
N1 Si2 C11 109.67(8) . . ?
C31 Si2 C11 108.44(8) . . ?
C21 Si2 C11 107.48(8) . . ?
N2 Si3 C61 112.67(9) . . ?
N2 Si3 C41 109.48(8) . . ?
C61 Si3 C41 110.16(8) . . ?
N2 Si3 C51 110.63(8) . . ?
C61 Si3 C51 106.70(9) . . ?
C41 Si3 C51 107.02(8) . . ?
Si2 N1 Si1 139.33(10) . . ?
Si3 N2 Si1 140.09(11) . . ?
C3 C1 C2 109.54(18) . . ?
C3 C1 Si1 115.35(14) . . ?
C2 C1 Si1 112.87(15) . . ?
C5 C4 C6 110.56(18) . . ?
C5 C4 Si1 114.99(14) . . ?
C6 C4 Si1 112.98(15) . . ?
C12 C11 C16 117.29(18) . . ?
C12 C11 Si2 122.39(15) . . ?
C16 C11 Si2 120.32(15) . . ?
C13 C12 C11 121.24(19) . . ?
C14 C13 C12 120.1(2) . . ?
C13 C14 C15 119.8(2) . . ?
C14 C15 C16 120.1(2) . . ?
C15 C16 C11 121.4(2) . . ?
C26 C21 C22 116.88(17) . . ?
C26 C21 Si2 121.93(14) . . ?
C22 C21 Si2 121.19(15) . . ?
C23 C22 C21 121.7(2) . . ?
C24 C23 C22 120.1(2) . . ?
C25 C24 C23 119.1(2) . . ?
C24 C25 C26 120.8(2) . . ?
C25 C26 C21 121.3(2) . . ?
C36 C31 C32 116.70(17) . . ?
C36 C31 Si2 120.19(14) . . ?
C32 C31 Si2 122.95(14) . . ?
C33 C32 C31 121.56(18) . . ?
C32 C33 C34 120.32(19) . . ?
C33 C34 C35 119.25(19) . . ?
C36 C35 C34 120.22(19) . . ?
C35 C36 C31 121.94(19) . . ?
C42 C41 C46 116.93(18) . . ?
C42 C41 Si3 120.74(15) . . ?
C46 C41 Si3 122.32(15) . . ?
C43 C42 C41 121.73(19) . . ?
C44 C43 C42 119.9(2) . . ?
C45 C44 C43 119.89(18) . . ?
C44 C45 C46 120.0(2) . . ?
C45 C46 C41 121.6(2) . . ?
C56 C51 C52 117.11(18) . . ?
C56 C51 Si3 123.42(15) . . ?
C52 C51 Si3 119.46(15) . . ?
C53 C52 C51 121.94(19) . . ?
C52 C53 C54 119.5(2) . . ?
C55 C54 C53 119.6(2) . . ?
C54 C55 C56 120.3(2) . . ?
C55 C56 C51 121.55(19) . . ?
C66 C61 C62 116.31(19) . . ?
C66 C61 Si3 121.83(15) . . ?
C62 C61 Si3 120.91(16) . . ?
C63 C62 C61 122.0(2) . . ?
C64 C63 C62 119.8(2) . . ?
C63 C64 C65 119.7(2) . . ?
C64 C65 C66 120.5(2) . . ?
C65 C66 C61 121.6(2) . . ?

loop_
_geom_bond_atom_site_label_1
_geom_bond_atom_site_label_2
_geom_bond_distance
_geom_bond_site_symmetry_2
_geom_bond_publ_flag
Si1 N1 1.7391(16) . ?
Si1 N2 1.7402(16) . ?
Si1 C4 1.882(2) . ?
Si1 C1 1.892(2) . ?
Si2 N1 1.7228(16) . ?
Si2 C31 1.8784(18) . ?
Si2 C21 1.8827(19) . ?
Si2 C11 1.885(2) . ?
Si3 N2 1.7182(16) . ?
Si3 C61 1.878(2) . ?
Si3 C41 1.8783(19) . ?
Si3 C51 1.8805(19) . ?
C1 C3 1.529(3) . ?
C1 C2 1.536(3) . ?
C4 C5 1.534(3) . ?
C4 C6 1.536(3) . ?
C11 C12 1.395(3) . ?
C11 C16 1.403(3) . ?
C12 C13 1.395(3) . ?
C13 C14 1.377(3) . ?
C14 C15 1.383(4) . ?
C15 C16 1.384(3) . ?
C21 C26 1.399(3) . ?
C21 C22 1.404(3) . ?
C22 C23 1.388(3) . ?
C23 C24 1.385(4) . ?
C24 C25 1.382(3) . ?
C25 C26 1.386(3) . ?
C31 C36 1.399(3) . ?
C31 C32 1.412(3) . ?
C32 C33 1.380(3) . ?
C33 C34 1.384(3) . ?
C34 C35 1.396(3) . ?
C35 C36 1.375(3) . ?
C41 C42 1.396(3) . ?
C41 C46 1.401(3) . ?
C42 C43 1.392(3) . ?
C43 C44 1.381(3) . ?
C44 C45 1.380(3) . ?
C45 C46 1.391(3) . ?
C51 C56 1.394(3) . ?
C51 C52 1.394(3) . ?
C52 C53 1.390(3) . ?
C53 C54 1.394(3) . ?
C54 C55 1.375(3) . ?
C55 C56 1.390(3) . ?
C61 C66 1.393(3) . ?
C61 C62 1.403(3) . ?
C62 C63 1.395(4) . ?
C63 C64 1.373(4) . ?
C64 C65 1.374(4) . ?
C65 C66 1.391(3) . ?

loop_
_geom_torsion_atom_site_label_1
_geom_torsion_atom_site_label_2
_geom_torsion_atom_site_label_3
_geom_torsion_atom_site_label_4
_geom_torsion
_geom_torsion_site_symmetry_1
_geom_torsion_site_symmetry_2
_geom_torsion_site_symmetry_3
_geom_torsion_site_symmetry_4
_geom_torsion_publ_flag
C31 Si2 N1 Si1 -11.06(17) . . . . ?
C21 Si2 N1 Si1 111.17(15) . . . . ?
C11 Si2 N1 Si1 -130.12(15) . . . . ?
N2 Si1 N1 Si2 79.89(16) . . . . ?
C4 Si1 N1 Si2 -36.30(18) . . . . ?
C1 Si1 N1 Si2 -161.28(15) . . . . ?
C61 Si3 N2 Si1 9.40(19) . . . . ?
C41 Si3 N2 Si1 132.35(15) . . . . ?
C51 Si3 N2 Si1 -109.95(16) . . . . ?
N1 Si1 N2 Si3 58.82(18) . . . . ?
C4 Si1 N2 Si3 178.88(15) . . . . ?
C1 Si1 N2 Si3 -56.53(18) . . . . ?
N1 Si1 C1 C3 -158.30(17) . . . . ?
N2 Si1 C1 C3 -36.03(19) . . . . ?
C4 Si1 C1 C3 80.71(19) . . . . ?
N1 Si1 C1 C2 74.72(16) . . . . ?
N2 Si1 C1 C2 -163.01(15) . . . . ?
C4 Si1 C1 C2 -46.27(18) . . . . ?
N1 Si1 C4 C5 -41.33(19) . . . . ?
N2 Si1 C4 C5 -164.17(16) . . . . ?
C1 Si1 C4 C5 75.87(18) . . . . ?
N1 Si1 C4 C6 -169.54(15) . . . . ?
N2 Si1 C4 C6 67.62(17) . . . . ?
C1 Si1 C4 C6 -52.34(18) . . . . ?
N1 Si2 C11 C12 -116.40(17) . . . . ?
C31 Si2 C11 C12 123.71(17) . . . . ?
C21 Si2 C11 C12 4.54(19) . . . . ?
N1 Si2 C11 C16 64.36(18) . . . . ?
C31 Si2 C11 C16 -55.52(18) . . . . ?
C21 Si2 C11 C16 -174.69(17) . . . . ?
C16 C11 C12 C13 1.1(3) . . . . ?
Si2 C11 C12 C13 -178.19(17) . . . . ?
C11 C12 C13 C14 -0.6(3) . . . . ?
C12 C13 C14 C15 -0.1(4) . . . . ?
C13 C14 C15 C16 0.3(4) . . . . ?
C14 C15 C16 C11 0.2(4) . . . . ?
C12 C11 C16 C15 -0.9(3) . . . . ?
Si2 C11 C16 C15 178.4(2) . . . . ?
N1 Si2 C21 C26 0.12(19) . . . . ?
C31 Si2 C21 C26 122.09(16) . . . . ?
C11 Si2 C21 C26 -119.90(17) . . . . ?
N1 Si2 C21 C22 -179.26(15) . . . . ?
C31 Si2 C21 C22 -57.29(18) . . . . ?
C11 Si2 C21 C22 60.72(17) . . . . ?
C26 C21 C22 C23 -2.0(3) . . . . ?
Si2 C21 C22 C23 177.36(16) . . . . ?
C21 C22 C23 C24 2.4(3) . . . . ?
C22 C23 C24 C25 -0.8(3) . . . . ?
C23 C24 C25 C26 -1.2(3) . . . . ?
C24 C25 C26 C21 1.6(3) . . . . ?
C22 C21 C26 C25 0.1(3) . . . . ?
Si2 C21 C26 C25 -179.36(16) . . . . ?
N1 Si2 C31 C36 -51.14(17) . . . . ?
C21 Si2 C31 C36 -173.91(15) . . . . ?
C11 Si2 C31 C36 68.68(17) . . . . ?
N1 Si2 C31 C32 133.60(16) . . . . ?
C21 Si2 C31 C32 10.83(19) . . . . ?
C11 Si2 C31 C32 -106.59(17) . . . . ?
C36 C31 C32 C33 -0.7(3) . . . . ?
Si2 C31 C32 C33 174.74(16) . . . . ?
C31 C32 C33 C34 0.4(3) . . . . ?
C32 C33 C34 C35 0.3(3) . . . . ?
C33 C34 C35 C36 -0.7(3) . . . . ?
C34 C35 C36 C31 0.4(3) . . . . ?
C32 C31 C36 C35 0.3(3) . . . . ?
Si2 C31 C36 C35 -175.24(16) . . . . ?
N2 Si3 C41 C42 146.09(15) . . . . ?
C61 Si3 C41 C42 -89.48(17) . . . . ?
C51 Si3 C41 C42 26.15(18) . . . . ?
N2 Si3 C41 C46 -34.79(18) . . . . ?
C61 Si3 C41 C46 89.64(18) . . . . ?
C51 Si3 C41 C46 -154.73(16) . . . . ?
C46 C41 C42 C43 -0.8(3) . . . . ?
Si3 C41 C42 C43 178.33(15) . . . . ?
C41 C42 C43 C44 -0.3(3) . . . . ?
C42 C43 C44 C45 1.0(3) . . . . ?
C43 C44 C45 C46 -0.6(3) . . . . ?
C44 C45 C46 C41 -0.6(3) . . . . ?
C42 C41 C46 C45 1.3(3) . . . . ?
Si3 C41 C46 C45 -177.87(16) . . . . ?
N2 Si3 C51 C56 129.72(16) . . . . ?
C61 Si3 C51 C56 6.84(19) . . . . ?
C41 Si3 C51 C56 -111.08(17) . . . . ?
N2 Si3 C51 C52 -50.92(17) . . . . ?
C61 Si3 C51 C52 -173.81(15) . . . . ?
C41 Si3 C51 C52 68.28(17) . . . . ?
C56 C51 C52 C53 -1.2(3) . . . . ?
Si3 C51 C52 C53 179.41(16) . . . . ?
C51 C52 C53 C54 1.2(3) . . . . ?
C52 C53 C54 C55 -0.5(3) . . . . ?
C53 C54 C55 C56 0.0(3) . . . . ?
C54 C55 C56 C51 -0.1(3) . . . . ?
C52 C51 C56 C55 0.7(3) . . . . ?
Si3 C51 C56 C55 -179.96(15) . . . . ?
N2 Si3 C61 C66 -52.70(19) . . . . ?
C41 Si3 C61 C66 -175.27(16) . . . . ?
C51 Si3 C61 C66 68.91(18) . . . . ?
N2 Si3 C61 C62 138.83(19) . . . . ?
C41 Si3 C61 C62 16.3(2) . . . . ?
C51 Si3 C61 C62 -99.56(19) . . . . ?
C66 C61 C62 C63 0.9(4) . . . . ?
Si3 C61 C62 C63 170.0(2) . . . . ?
C61 C62 C63 C64 2.3(4) . . . . ?
C62 C63 C64 C65 -2.8(5) . . . . ?
C63 C64 C65 C66 0.3(4) . . . . ?
C64 C65 C66 C61 3.0(4) . . . . ?
C62 C61 C66 C65 -3.5(3) . . . . ?
Si3 C61 C66 C65 -172.45(18) . . . . ?

loop_
_cod_related_entry_id
_cod_related_entry_database
_cod_related_entry_code
1 ChemSpider 30661030
